data_7000119
loop_
_publ_author_name
'Sugimoto, Hideki'
'Tarumizu, Makoto'
'Tanaka, Koji'
'Miyake, Hiroyuki'
'Tsukube, Hiroshi'

_publ_section_title
;
 A new series of molybdenum-(IV), -(V), and -(VI) dithiolate compounds
 as active site models of molybdoenzymes: preparation, crystal
 structures, spectroscopic/electrochemical properties and reactivity in
 oxygen atom transfer.
;
_journal_issue 21
_journal_name_full 'Dalton transactions (Cambridge, England : 2003)'
_journal_page_first 3558
_journal_page_last 3565
_journal_paper_doi 10.1039/b503828f
_journal_year 2005
_chemical_absolute_configuration 'CHOOSE rm ad rmad syn or unk'
_chemical_formula_moiety 'C24 H36 Cl4 N2 Mo O S4 '
_chemical_formula_sum 'C24 H36 Cl4 Mo N2 O S4'
_chemical_formula_weight 734.55
_space_group_IT_number 19
_symmetry_cell_setting orthorhombic
_symmetry_Int_Tables_number 19
_symmetry_space_group_name_Hall 'P 2ac 2ab'
_symmetry_space_group_name_H-M 'P 21 21 21'
_cell_angle_alpha 90
_cell_angle_beta 90
_cell_angle_gamma 90
_cell_formula_units_Z 4
_cell_length_a 7.822(4)
_cell_length_b 16.049(7)
_cell_length_c 25.348(12)
_cell_measurement_reflns_used 10750
_cell_measurement_temperature 123
_cell_measurement_theta_max 27.5
_cell_measurement_theta_min 4.0
_cell_volume 3182(3)
_computing_cell_refinement CrystalClear
_computing_data_collection CrystalClear
_computing_data_reduction CrystalStructure
_computing_publication_material 'CrystalStructure 3.6.0'
_computing_structure_refinement CRYSTALS
_computing_structure_solution SIR97
_diffrn_detector_area_resol_mean 7.31
_diffrn_measured_fraction_theta_full 0.9915
_diffrn_measured_fraction_theta_max 0.9915
_diffrn_measurement_device_type 'Rigaku Mercury'
_diffrn_measurement_method \w
_diffrn_radiation_type 'Mo K\a'
_diffrn_radiation_wavelength 0.7107
_diffrn_reflns_av_R_equivalents 0.067
_diffrn_reflns_limit_h_max 6
_diffrn_reflns_limit_h_min -10
_diffrn_reflns_limit_k_max 20
_diffrn_reflns_limit_k_min -19
_diffrn_reflns_limit_l_max 28
_diffrn_reflns_limit_l_min -32
_diffrn_reflns_number 25288
_diffrn_reflns_theta_full 27.48
_diffrn_reflns_theta_max 27.48
_exptl_absorpt_coefficient_mu 1.031
_exptl_absorpt_correction_T_max 0.940
_exptl_absorpt_correction_T_min 0.554
_exptl_absorpt_correction_type multi-scan
_exptl_absorpt_process_details 'Jacobson, R. (1998) Private communication'
_exptl_crystal_colour red
_exptl_crystal_density_diffrn 1.533
_exptl_crystal_density_method 'not measured'
_exptl_crystal_description prism
_exptl_crystal_F_000 1504.00
_exptl_crystal_size_max 0.40
_exptl_crystal_size_mid 0.20
_exptl_crystal_size_min 0.06
_refine_diff_density_max 4.10
_refine_diff_density_min -2.12
_refine_ls_abs_structure_details 'Flack, H. D. (1983), Acta Cryst. A39, 876-881. 3115 Friedel Pairs'
_refine_ls_abs_structure_Flack 0.12(4)
_refine_ls_extinction_method none
_refine_ls_goodness_of_fit_ref 0.993
_refine_ls_hydrogen_treatment refall
_refine_ls_number_parameters 362
_refine_ls_number_reflns 7247
_refine_ls_R_factor_gt 0.0550
_refine_ls_shift/su_max 0.0000
_refine_ls_structure_factor_coef Fsqd
_refine_ls_weighting_details 'w = 1/[0.0028Fo^2^ + 1.0000\s(Fo^2^)]/(4Fo^2^)'
_refine_ls_weighting_scheme calc
_refine_ls_wR_factor_ref 0.1580
_reflns_number_gt 6569
_reflns_number_total 7247
_reflns_threshold_expression F^2^>2.0\s(F^2^)
_cod_data_source_file b503828f.txt
_cod_data_source_block (Et3NH)2[2]
_cod_original_cell_volume 3182.1(25)
_cod_original_formula_sum 'C24 H36 Cl4 N2 Mo O S4 '
_cod_database_code 7000119

loop_
_symmetry_equiv_pos_site_id
_symmetry_equiv_pos_as_xyz
1 +X,+Y,+Z
2 1/2+X,1/2-Y,-Z
3 -X,1/2+Y,1/2-Z
4 1/2-X,-Y,1/2+Z

loop_
_atom_site_label
_atom_site_type_symbol
_atom_site_fract_x
_atom_site_fract_y
_atom_site_fract_z
_atom_site_U_iso_or_equiv
_atom_site_adp_type
_atom_site_occupancy
_atom_site_symmetry_multiplicity
_atom_site_calc_flag
_atom_site_refinement_flags
_atom_site_disorder_assembly
_atom_site_disorder_group
Mo(1) Mo 0.21939(6) 0.05053(3) 0.37635(2) 0.02022(10) Uani 1.00 1 d . . .
Cl(1) Cl 0.1817(2) 0.03402(10) 0.59299(5) 0.0332(4) Uani 1.00 1 d . . .
Cl(2) Cl -0.0315(2) -0.25387(9) 0.44206(6) 0.0369(4) Uani 1.00 1 d . . .
Cl(3) Cl 0.0230(2) 0.08185(10) 0.16889(6) 0.0359(4) Uani 1.00 1 d . . .
Cl(4) Cl -0.0171(2) 0.36766(9) 0.33421(6) 0.0357(4) Uani 1.00 1 d . . .
S(1) S 0.1803(2) 0.06792(8) 0.46856(5) 0.0227(3) Uani 1.00 1 d . . .
S(2) S 0.0987(2) -0.08225(8) 0.39177(5) 0.0233(3) Uani 1.00 1 d . . .
S(3) S 0.0996(2) 0.03969(8) 0.29094(5) 0.0227(3) Uani 1.00 1 d . . .
S(4) S 0.1187(2) 0.18934(8) 0.37172(5) 0.0236(3) Uani 1.00 1 d . . .
O(1) O 0.4371(5) 0.0444(3) 0.3675(2) 0.0286(10) Uani 1.00 1 d . . .
N(1) N 0.5555(7) -0.0386(4) 0.2771(2) 0.034(1) Uani 1.00 1 d . . .
N(2) N 0.6176(6) 0.0863(3) 0.4676(2) 0.0268(12) Uani 1.00 1 d . . .
C(1) C 0.1320(6) -0.0317(4) 0.4947(2) 0.0241(13) Uani 1.00 1 d . . .
C(2) C 0.0912(7) -0.0969(4) 0.4606(2) 0.0237(13) Uani 1.00 1 d . . .
C(3) C 0.0331(7) -0.1721(4) 0.4832(2) 0.026(1) Uani 1.00 1 d . . .
C(4) C 0.0217(9) -0.1837(4) 0.5368(2) 0.033(2) Uani 1.00 1 d . . .
C(5) C 0.0688(9) -0.1202(4) 0.5713(2) 0.034(2) Uani 1.00 1 d . . .
C(6) C 0.1247(7) -0.0447(4) 0.5495(2) 0.0266(13) Uani 1.00 1 d . . .
C(7) C 0.0537(7) 0.1420(3) 0.2691(2) 0.0226(13) Uani 1.00 1 d . . .
C(8) C 0.0530(7) 0.2074(3) 0.3056(2) 0.0242(13) Uani 1.00 1 d . . .
C(9) C -0.0013(7) 0.2862(3) 0.2892(2) 0.0250(13) Uani 1.00 1 d . . .
C(10) C -0.0453(8) 0.3033(4) 0.2371(2) 0.027(1) Uani 1.00 1 d . . .
C(11) C -0.0392(8) 0.2385(4) 0.1996(2) 0.029(1) Uani 1.00 1 d . . .
C(12) C 0.0112(7) 0.1605(4) 0.2170(2) 0.0256(13) Uani 1.00 1 d . . .
C(13) C 0.6456(10) 0.0300(6) 0.2481(3) 0.053(2) Uani 1.00 1 d . . .
C(14) C 0.5274(13) 0.0951(8) 0.2282(4) 0.083(4) Uani 1.00 1 d . . .
C(15) C 0.6863(8) -0.0869(5) 0.3083(3) 0.040(2) Uani 1.00 1 d . . .
C(16) C 0.6070(11) -0.1541(5) 0.3427(3) 0.049(2) Uani 1.00 1 d . . .
C(17) C 0.4425(9) -0.0935(5) 0.2437(3) 0.040(2) Uani 1.00 1 d . . .
C(18) C 0.5373(13) -0.1473(7) 0.2046(4) 0.072(3) Uani 1.00 1 d . . .
C(19) C 0.6942(7) 0.0004(4) 0.4621(3) 0.031(2) Uani 1.00 1 d . . .
C(20) C 0.5948(9) -0.0663(5) 0.4918(3) 0.043(2) Uani 1.00 1 d . . .
C(21) C 0.6024(8) 0.1164(4) 0.5231(3) 0.036(2) Uani 1.00 1 d . . .
C(22) C 0.7706(10) 0.1164(6) 0.5519(3) 0.057(2) Uani 1.00 1 d . . .
C(23) C 0.7161(9) 0.1443(4) 0.4308(3) 0.038(2) Uani 1.00 1 d . . .
C(24) C 0.6332(12) 0.2293(5) 0.4265(4) 0.060(3) Uani 1.00 1 d . . .
H(1) H 0.4839 -0.0123 0.3024 0.041 Uiso 1.00 1 c R . .
H(2) H 0.5046 0.0831 0.4540 0.032 Uiso 1.00 1 c R . .
H(3) H -0.0193 -0.2352 0.5503 0.040 Uiso 1.00 1 c R . .
H(4) H 0.0638 -0.1279 0.6084 0.041 Uiso 1.00 1 c R . .
H(5) H -0.0793 0.3578 0.2270 0.032 Uiso 1.00 1 c R . .
H(6) H -0.0685 0.2477 0.1637 0.034 Uiso 1.00 1 c R . .
H(7) H 0.7240 0.0561 0.2714 0.063 Uiso 1.00 1 c R . .
H(8) H 0.7060 0.0069 0.2190 0.063 Uiso 1.00 1 c R . .
H(9) H 0.4909 0.0801 0.1937 0.100 Uiso 1.00 1 c R . .
H(10) H 0.5815 0.1480 0.2271 0.100 Uiso 1.00 1 c R . .
H(11) H 0.4314 0.0975 0.2511 0.100 Uiso 1.00 1 c R . .
H(12) H 0.7633 -0.1125 0.2843 0.049 Uiso 1.00 1 c R . .
H(13) H 0.7472 -0.0493 0.3303 0.048 Uiso 1.00 1 c R . .
H(14) H 0.5809 -0.1316 0.3764 0.059 Uiso 1.00 1 c R . .
H(15) H 0.6846 -0.1992 0.3466 0.059 Uiso 1.00 1 c R . .
H(16) H 0.5051 -0.1734 0.3264 0.059 Uiso 1.00 1 c R . .
H(17) H 0.5480 -0.1182 0.1721 0.086 Uiso 1.00 1 c R . .
H(18) H 0.4775 -0.1980 0.1989 0.086 Uiso 1.00 1 c R . .
H(19) H 0.6479 -0.1591 0.2182 0.086 Uiso 1.00 1 c R . .
H(20) H 0.3812 -0.1293 0.2669 0.048 Uiso 1.00 1 c R . .
H(21) H 0.3642 -0.0596 0.2248 0.048 Uiso 1.00 1 c R . .
H(22) H 0.6948 -0.0138 0.4257 0.037 Uiso 1.00 1 c R . .
H(23) H 0.8083 0.0017 0.4749 0.037 Uiso 1.00 1 c R . .
H(24) H 0.6397 -0.0711 0.5265 0.052 Uiso 1.00 1 c R . .
H(25) H 0.6052 -0.1182 0.4741 0.052 Uiso 1.00 1 c R . .
H(26) H 0.4776 -0.0509 0.4936 0.052 Uiso 1.00 1 c R . .
H(27) H 0.5640 0.1725 0.5222 0.043 Uiso 1.00 1 c R . .
H(28) H 0.5214 0.0832 0.5415 0.043 Uiso 1.00 1 c R . .
H(29) H 0.7813 0.0641 0.5691 0.068 Uiso 1.00 1 c R . .
H(30) H 0.7746 0.1598 0.5774 0.068 Uiso 1.00 1 c R . .
H(31) H 0.8618 0.1232 0.5275 0.068 Uiso 1.00 1 c R . .
H(32) H 0.8295 0.1504 0.4437 0.046 Uiso 1.00 1 c R . .
H(33) H 0.7189 0.1203 0.3966 0.046 Uiso 1.00 1 c R . .
H(34) H 0.5518 0.2297 0.3986 0.073 Uiso 1.00 1 c R . .
H(35) H 0.7178 0.2705 0.4199 0.073 Uiso 1.00 1 c R . .
H(36) H 0.5774 0.2410 0.4589 0.073 Uiso 1.00 1 c R . .

loop_
_atom_site_aniso_label
_atom_site_aniso_U_11
_atom_site_aniso_U_22
_atom_site_aniso_U_33
_atom_site_aniso_U_12
_atom_site_aniso_U_13
_atom_site_aniso_U_23
Mo(1) 0.0196(2) 0.0181(2) 0.0230(2) 0.0013(2) -0.0004(2) -0.0002(2)
Cl(1) 0.0409(8) 0.0355(8) 0.0233(6) 0.0021(6) -0.0051(5) -0.0042(5)
Cl(2) 0.0570(10) 0.0211(7) 0.0325(7) -0.0075(6) -0.0044(7) 0.0039(6)
Cl(3) 0.0602(10) 0.0250(7) 0.0225(6) 0.0037(7) 0.0012(6) -0.0018(5)
Cl(4) 0.0493(9) 0.0199(6) 0.0380(8) 0.0082(6) -0.0036(6) -0.0044(6)
S(1) 0.0222(6) 0.0230(6) 0.0229(6) 0.0009(5) -0.0008(4) -0.0022(5)
S(2) 0.0307(7) 0.0168(6) 0.0226(6) -0.0019(5) -0.0027(5) 0.0004(5)
S(3) 0.0268(6) 0.0186(6) 0.0227(6) -0.0008(5) -0.0013(5) -0.0007(5)
S(4) 0.0285(6) 0.0175(6) 0.0249(6) 0.0030(4) -0.0011(5) -0.0014(5)
O(1) 0.023(2) 0.033(2) 0.029(2) 0.003(2) -0.002(1) -0.002(2)
N(1) 0.031(3) 0.042(3) 0.030(3) -0.001(2) 0.005(2) -0.001(2)
N(2) 0.017(2) 0.025(2) 0.038(3) 0.002(2) -0.001(2) 0.000(2)
C(1) 0.017(2) 0.030(3) 0.025(3) 0.001(2) -0.000(2) 0.002(2)
C(2) 0.021(2) 0.027(3) 0.023(2) -0.001(2) -0.001(2) -0.004(2)
C(3) 0.026(3) 0.027(3) 0.024(3) -0.001(2) 0.005(2) 0.004(2)
C(4) 0.044(4) 0.029(3) 0.026(3) -0.005(3) 0.001(2) 0.005(2)
C(5) 0.043(4) 0.037(3) 0.022(3) 0.006(3) -0.001(3) 0.007(2)
C(6) 0.027(3) 0.025(3) 0.028(3) 0.003(2) -0.001(2) -0.003(2)
C(7) 0.020(3) 0.020(3) 0.027(3) -0.000(2) 0.006(2) 0.000(2)
C(8) 0.022(3) 0.022(3) 0.029(3) -0.003(2) 0.004(2) -0.001(2)
C(9) 0.026(3) 0.019(3) 0.030(3) -0.001(2) 0.002(2) 0.001(2)
C(10) 0.030(3) 0.019(3) 0.032(3) 0.002(2) 0.004(2) 0.008(2)
C(11) 0.030(3) 0.028(3) 0.028(3) 0.000(2) -0.001(2) 0.007(2)
C(12) 0.025(3) 0.023(3) 0.029(3) -0.000(2) 0.006(2) -0.001(2)
C(13) 0.042(4) 0.062(5) 0.054(5) -0.006(4) 0.013(3) 0.016(4)
C(14) 0.051(5) 0.107(9) 0.091(8) -0.002(6) 0.007(5) 0.066(7)
C(15) 0.023(3) 0.052(4) 0.046(4) 0.002(3) 0.006(3) -0.016(3)
C(16) 0.049(4) 0.049(5) 0.048(4) 0.014(4) -0.006(3) 0.005(3)
C(17) 0.029(3) 0.046(4) 0.045(4) 0.009(3) -0.004(3) -0.013(3)
C(18) 0.061(6) 0.083(7) 0.070(6) 0.036(5) -0.018(5) -0.047(6)
C(19) 0.025(3) 0.025(3) 0.043(3) 0.001(2) -0.001(2) -0.006(2)
C(20) 0.036(4) 0.035(4) 0.058(4) -0.000(3) -0.006(3) 0.010(3)
C(21) 0.024(3) 0.037(4) 0.046(4) 0.003(2) 0.002(3) -0.004(3)
C(22) 0.035(4) 0.098(7) 0.037(4) 0.004(4) -0.005(3) -0.035(4)
C(23) 0.029(3) 0.035(3) 0.050(4) -0.008(3) -0.001(3) 0.005(3)
C(24) 0.062(6) 0.032(4) 0.088(7) -0.011(4) -0.019(5) 0.014(4)

loop_
_atom_type_symbol
_atom_type_description
_atom_type_scat_dispersion_real
_atom_type_scat_dispersion_imag
_atom_type_scat_source
C C 0.003 0.002
;
International Tables for Crystallography
(1992, Vol. C, Tables 4.2.6.8 and 6.1.1.4)
;
H H 0.000 0.000
;
International Tables for Crystallography
(1992, Vol. C, Table 6.1.1.4)
;
N N 0.006 0.003
;
International Tables for Crystallography
(1992, Vol. C, Tables 4.2.6.8 and 6.1.1.4)
;
O O 0.011 0.006
;
International Tables for Crystallography
(1992, Vol. C, Tables 4.2.6.8 and 6.1.1.4)
;
S S 0.125 0.123
;
International Tables for Crystallography
(1992, Vol. C, Tables 4.2.6.8 and 6.1.1.4)
;
Cl Cl 0.148 0.159
;
International Tables for Crystallography
(1992, Vol. C, Tables 4.2.6.8 and 6.1.1.4)
;
Mo Mo -1.683 0.686
;
International Tables for Crystallography
(1992, Vol. C, Tables 4.2.6.8 and 6.1.1.4)
;

loop_
_geom_angle_atom_site_label_1
_geom_angle_atom_site_label_2
_geom_angle_atom_site_label_3
_geom_angle
_geom_angle_publ_flag
_geom_angle_site_symmetry_1
_geom_angle_site_symmetry_2
_geom_angle_site_symmetry_3
S(2) Mo(1) S(1) 83.78(5) ? . . .
S(3) Mo(1) S(1) 149.19(5) ? . . .
S(4) Mo(1) S(1) 83.99(5) ? . . .
O(1) Mo(1) S(1) 105.2(1) ? . . .
Mo(1) S(1) C(1) 106.8(2) ? . . .
S(3) Mo(1) S(2) 85.81(5) ? . . .
S(4) Mo(1) S(2) 136.42(5) ? . . .
O(1) Mo(1) S(2) 111.4(2) ? . . .
Mo(1) S(2) C(2) 107.3(2) ? . . .
S(4) Mo(1) S(3) 83.80(5) ? . . .
O(1) Mo(1) S(3) 105.6(1) ? . . .
Mo(1) S(3) C(7) 107.4(2) ? . . .
O(1) Mo(1) S(4) 112.2(1) ? . . .
Mo(1) S(4) C(8) 107.3(2) ? . . .
Cl(1) C(6) C(1) 120.6(4) ? . . .
Cl(1) C(6) C(5) 117.3(4) ? . . .
Cl(2) C(3) C(2) 119.4(4) ? . . .
Cl(2) C(3) C(4) 117.9(5) ? . . .
Cl(3) C(12) C(7) 119.5(4) ? . . .
Cl(3) C(12) C(11) 116.3(4) ? . . .
Cl(4) C(9) C(8) 120.5(4) ? . . .
Cl(4) C(9) C(10) 117.2(4) ? . . .
S(1) C(1) C(2) 119.6(4) ? . . .
S(1) C(1) C(6) 120.8(4) ? . . .
S(2) C(2) C(1) 120.5(4) ? . . .
S(2) C(2) C(3) 121.8(4) ? . . .
S(3) C(7) C(8) 119.3(4) ? . . .
S(3) C(7) C(12) 122.9(4) ? . . .
S(4) C(8) C(7) 120.0(4) ? . . .
S(4) C(8) C(9) 121.1(4) ? . . .
C(15) N(1) C(13) 108.4(5) ? . . .
N(1) C(13) C(14) 113.0(7) ? . . .
C(17) N(1) C(13) 115.4(5) ? . . .
N(1) C(15) C(16) 112.9(5) ? . . .
C(17) N(1) C(15) 113.0(6) ? . . .
N(1) C(17) C(18) 114.5(6) ? . . .
C(23) N(2) C(19) 107.5(4) ? . . .
N(2) C(19) C(20) 113.2(5) ? . . .
C(21) N(2) C(19) 114.4(5) ? . . .
C(23) N(2) C(21) 114.8(5) ? . . .
N(2) C(21) C(22) 112.8(5) ? . . .
N(2) C(23) C(24) 112.2(6) ? . . .
C(6) C(1) C(2) 119.5(5) ? . . .
C(1) C(2) C(3) 117.6(5) ? . . .
C(1) C(6) C(5) 122.1(5) ? . . .
C(2) C(3) C(4) 122.6(6) ? . . .
C(3) C(4) C(5) 120.2(6) ? . . .
C(4) C(5) C(6) 117.9(6) ? . . .
C(12) C(7) C(8) 117.8(5) ? . . .
C(7) C(8) C(9) 118.9(5) ? . . .
C(7) C(12) C(11) 124.2(5) ? . . .
C(8) C(9) C(10) 122.4(5) ? . . .
C(9) C(10) C(11) 119.1(5) ? . . .
C(10) C(11) C(12) 117.5(5) ? . . .
H(1) N(1) C(13) 106.4057 ? . . .
N(1) C(13) H(7) 108.7734 ? . . .
N(1) C(13) H(8) 109.1277 ? . . .
H(1) N(1) C(15) 105.9166 ? . . .
N(1) C(15) H(13) 108.7622 ? . . .
N(1) C(15) H(12) 108.4018 ? . . .
H(1) N(1) C(17) 106.9665 ? . . .
N(1) C(17) H(20) 107.6206 ? . . .
N(1) C(17) H(21) 109.0158 ? . . .
H(2) N(2) C(19) 106.6196 ? . . .
N(2) C(19) H(22) 108.1212 ? . . .
N(2) C(19) H(23) 108.7368 ? . . .
H(2) N(2) C(21) 106.6080 ? . . .
N(2) C(21) H(28) 109.4749 ? . . .
N(2) C(21) H(27) 107.9971 ? . . .
H(2) N(2) C(23) 106.3507 ? . . .
N(2) C(23) H(33) 108.7868 ? . . .
N(2) C(23) H(32) 108.9754 ? . . .
C(3) C(4) H(3) 119.6769 ? . . .
C(4) C(5) H(4) 121.0394 ? . . .
H(3) C(4) C(5) 120.0947 ? . . .
H(4) C(5) C(6) 121.0610 ? . . .
C(9) C(10) H(5) 120.4367 ? . . .
C(10) C(11) H(6) 121.5520 ? . . .
H(5) C(10) C(11) 120.4591 ? . . .
H(6) C(11) C(12) 120.9368 ? . . .
C(13) C(14) H(11) 108.3279 ? . . .
H(7) C(13) C(14) 107.6449 ? . . .
H(8) C(13) C(14) 108.7785 ? . . .
C(13) C(14) H(9) 108.8018 ? . . .
C(13) C(14) H(10) 111.2633 ? . . .
H(8) C(13) H(7) 109.4568 ? . . .
H(11) C(14) H(9) 109.4742 ? . . .
H(10) C(14) H(9) 109.4803 ? . . .
H(11) C(14) H(10) 109.4648 ? . . .
H(13) C(15) C(16) 108.5745 ? . . .
C(15) C(16) H(14) 109.5445 ? . . .
H(12) C(15) C(16) 108.6965 ? . . .
C(15) C(16) H(15) 109.9087 ? . . .
C(15) C(16) H(16) 108.9548 ? . . .
H(13) C(15) H(12) 109.4618 ? . . .
H(15) C(16) H(14) 109.4737 ? . . .
H(16) C(16) H(14) 109.4676 ? . . .
H(16) C(16) H(15) 109.4766 ? . . .
H(20) C(17) C(18) 107.9864 ? . . .
H(21) C(17) C(18) 108.1959 ? . . .
C(17) C(18) H(17) 109.3459 ? . . .
C(17) C(18) H(18) 110.3308 ? . . .
C(17) C(18) H(19) 108.7259 ? . . .
H(21) C(17) H(20) 109.4601 ? . . .
H(18) C(18) H(17) 109.4742 ? . . .
H(19) C(18) H(17) 109.4749 ? . . .
H(19) C(18) H(18) 109.4716 ? . . .
C(19) C(20) H(26) 109.5120 ? . . .
H(22) C(19) C(20) 108.2632 ? . . .
H(23) C(19) C(20) 109.0094 ? . . .
C(19) C(20) H(24) 109.0396 ? . . .
C(19) C(20) H(25) 109.8573 ? . . .
H(23) C(19) H(22) 109.4565 ? . . .
H(26) C(20) H(24) 109.4705 ? . . .
H(25) C(20) H(24) 109.4745 ? . . .
H(26) C(20) H(25) 109.4724 ? . . .
H(28) C(21) C(22) 110.2513 ? . . .
H(27) C(21) C(22) 106.7483 ? . . .
C(21) C(22) H(29) 107.4373 ? . . .
C(21) C(22) H(30) 111.0038 ? . . .
C(21) C(22) H(31) 109.9421 ? . . .
H(28) C(21) H(27) 109.4648 ? . . .
H(30) C(22) H(29) 109.4756 ? . . .
H(31) C(22) H(29) 109.4789 ? . . .
H(31) C(22) H(30) 109.4688 ? . . .
C(23) C(24) H(34) 110.2768 ? . . .
H(33) C(23) C(24) 107.9780 ? . . .
H(32) C(23) C(24) 109.3739 ? . . .
C(23) C(24) H(35) 109.9826 ? . . .
C(23) C(24) H(36) 108.1459 ? . . .
H(33) C(23) H(32) 109.4605 ? . . .
H(35) C(24) H(34) 109.4788 ? . . .
H(36) C(24) H(34) 109.4655 ? . . .
H(36) C(24) H(35) 109.4692 ? . . .

loop_
_geom_bond_atom_site_label_1
_geom_bond_atom_site_label_2
_geom_bond_distance
_geom_bond_publ_flag
_geom_bond_site_symmetry_1
_geom_bond_site_symmetry_2
Mo(1) S(1) 2.374(1) ? . .
Mo(1) S(2) 2.363(1) ? . .
Mo(1) S(3) 2.365(1) ? . .
Mo(1) S(4) 2.366(1) ? . .
Mo(1) O(1) 1.720(4) ? . .
Cl(1) C(6) 1.736(6) ? . .
Cl(2) C(3) 1.751(6) ? . .
Cl(3) C(12) 1.758(6) ? . .
Cl(4) C(9) 1.739(6) ? . .
S(1) C(1) 1.771(6) ? . .
S(2) C(2) 1.760(5) ? . .
S(3) C(7) 1.770(6) ? . .
S(4) C(8) 1.777(6) ? . .
N(1) C(13) 1.50(1) ? . .
N(1) C(15) 1.508(9) ? . .
N(1) C(17) 1.508(9) ? . .
N(2) C(19) 1.510(8) ? . .
N(2) C(21) 1.493(9) ? . .
N(2) C(23) 1.525(8) ? . .
C(1) C(2) 1.394(8) ? . .
C(1) C(6) 1.406(8) ? . .
C(2) C(3) 1.412(8) ? . .
C(3) C(4) 1.375(8) ? . .
C(4) C(5) 1.392(9) ? . .
C(5) C(6) 1.401(9) ? . .
C(6) Cl(1) 1.736(6) ? . .
C(6) C(1) 1.406(8) ? . .
C(6) C(5) 1.401(9) ? . .
C(7) C(8) 1.400(8) ? . .
C(7) C(12) 1.393(8) ? . .
C(8) C(9) 1.397(8) ? . .
C(9) C(10) 1.393(8) ? . .
C(10) C(11) 1.409(8) ? . .
C(11) C(12) 1.385(8) ? . .
C(13) C(14) 1.48(1) ? . .
C(15) C(16) 1.52(1) ? . .
C(17) C(18) 1.51(1) ? . .
C(19) C(20) 1.522(9) ? . .
C(21) C(22) 1.50(1) ? . .
C(23) C(24) 1.51(1) ? . .
N(1) H(1) 0.9500 ? . .
N(2) H(2) 0.9500 ? . .
C(4) H(3) 0.9501 ? . .
C(5) H(4) 0.9500 ? . .
C(10) H(5) 0.9500 ? . .
C(11) H(6) 0.9501 ? . .
C(13) H(7) 0.9500 ? . .
C(13) H(8) 0.9499 ? . .
C(14) H(9) 0.9499 ? . .
C(14) H(10) 0.9500 ? . .
C(14) H(11) 0.9500 ? . .
C(15) H(12) 0.9499 ? . .
C(15) H(13) 0.9500 ? . .
C(16) H(14) 0.9500 ? . .
C(16) H(15) 0.9500 ? . .
C(16) H(16) 0.9499 ? . .
C(17) H(20) 0.9499 ? . .
C(17) H(21) 0.9500 ? . .
C(18) H(17) 0.9500 ? . .
C(18) H(18) 0.9501 ? . .
C(18) H(19) 0.9501 ? . .
C(19) H(22) 0.9499 ? . .
C(19) H(23) 0.9500 ? . .
C(20) H(24) 0.9501 ? . .
C(20) H(25) 0.9499 ? . .
C(20) H(26) 0.9500 ? . .
C(21) H(27) 0.9500 ? . .
C(21) H(28) 0.9500 ? . .
C(22) H(29) 0.9501 ? . .
C(22) H(30) 0.9499 ? . .
C(22) H(31) 0.9501 ? . .
C(23) H(32) 0.9500 ? . .
C(23) H(33) 0.9500 ? . .
C(24) H(34) 0.9500 ? . .
C(24) H(35) 0.9500 ? . .
C(24) H(36) 0.9500 ? . .
H(23) C(19) 0.9500 ? . .

loop_
_geom_contact_atom_site_label_1
_geom_contact_atom_site_label_2
_geom_contact_distance
_geom_contact_publ_flag
_geom_contact_site_symmetry_1
_geom_contact_site_symmetry_2
Mo(1) C(1) 3.347(5) ? . .
Mo(1) C(2) 3.340(6) ? . .
Mo(1) C(7) 3.351(5) ? . .
Mo(1) C(8) 3.354(6) ? . .
Cl(1) Cl(3) 3.535(2) ? . 55504
Cl(1) Cl(4) 3.383(2) ? . 55602
Cl(1) S(1) 3.201(2) ? . .
Cl(1) C(1) 2.734(6) ? . .
Cl(1) C(5) 2.685(7) ? . .
Cl(2) S(2) 3.201(2) ? . .
Cl(2) C(2) 2.737(6) ? . .
Cl(2) C(4) 2.686(6) ? . .
Cl(2) C(20) 3.481(8) ? . 44602
Cl(3) Cl(1) 3.535(2) ? . 55404
Cl(3) Cl(4) 3.439(2) ? . 54503
Cl(3) S(3) 3.223(2) ? . .
Cl(3) C(7) 2.727(6) ? . .
Cl(3) C(11) 2.677(6) ? . .
Cl(4) Cl(1) 3.383(2) ? . 45602
Cl(4) Cl(3) 3.439(2) ? . 55503
Cl(4) S(4) 3.197(2) ? . .
Cl(4) C(8) 2.728(6) ? . .
Cl(4) C(10) 2.680(6) ? . .
S(1) S(2) 3.163(2) ? . .
S(1) S(4) 3.171(2) ? . .
S(1) O(1) 3.276(4) ? . .
S(1) N(2) 3.434(5) ? . .
S(1) C(2) 2.742(6) ? . .
S(1) C(6) 2.769(6) ? . .
S(2) S(3) 3.219(2) ? . .
S(2) O(1) 3.393(4) ? . .
S(2) C(1) 2.744(6) ? . .
S(2) C(3) 2.777(6) ? . .
S(3) S(4) 3.160(2) ? . .
S(3) O(1) 3.278(4) ? . .
S(3) C(8) 2.742(6) ? . .
S(3) C(12) 2.784(6) ? . .
S(4) O(1) 3.410(4) ? . .
S(4) C(7) 2.758(5) ? . .
S(4) C(9) 2.769(6) ? . .
S(4) C(23) 3.562(7) ? . 45501
O(1) N(1) 2.809(7) ? . .
O(1) N(2) 2.979(6) ? . .
O(1) C(13) 3.448(9) ? . .
O(1) C(15) 3.240(8) ? . .
O(1) C(16) 3.508(9) ? . .
O(1) C(19) 3.207(7) ? . .
O(1) C(23) 3.148(8) ? . .
N(1) C(14) 2.49(1) ? . .
N(1) C(16) 2.52(1) ? . .
N(1) C(18) 2.54(1) ? . .
N(2) C(20) 2.531(9) ? . .
N(2) C(22) 2.497(9) ? . .
N(2) C(24) 2.52(1) ? . .
C(1) C(3) 2.400(8) ? . .
C(1) C(4) 2.800(9) ? . .
C(1) C(5) 2.457(9) ? . .
C(1) C(19) 3.560(8) ? . 45501
C(2) C(4) 2.445(8) ? . .
C(2) C(5) 2.837(8) ? . .
C(2) C(6) 2.419(8) ? . .
C(2) C(19) 3.476(8) ? . 45501
C(3) C(5) 2.399(8) ? . .
C(3) C(6) 2.741(8) ? . .
C(4) C(6) 2.393(9) ? . .
C(6) S(1) 2.769(6) ? . .
C(6) C(2) 2.419(8) ? . .
C(6) C(3) 2.741(8) ? . .
C(6) C(4) 2.393(9) ? . .
C(7) C(9) 2.408(8) ? . .
C(7) C(10) 2.820(8) ? . .
C(7) C(11) 2.455(8) ? . .
C(8) C(10) 2.444(8) ? . .
C(8) C(11) 2.827(8) ? . .
C(8) C(12) 2.391(8) ? . .
C(9) C(11) 2.416(8) ? . .
C(9) C(12) 2.726(8) ? . .
C(10) C(12) 2.388(8) ? . .
C(10) C(15) 3.509(9) ? . 65503
C(10) C(17) 3.554(9) ? . 55503
C(13) C(15) 2.44(1) ? . .
C(13) C(17) 2.54(1) ? . .
C(13) C(18) 3.17(1) ? . .
C(14) C(17) 3.12(1) ? . .
C(15) C(10) 3.509(9) ? . 64503
C(15) C(17) 2.52(1) ? . .
C(15) C(18) 3.04(1) ? . .
C(16) C(17) 2.98(1) ? . .
C(16) C(18) 3.55(1) ? . .
C(17) C(10) 3.554(9) ? . 54503
C(19) C(1) 3.560(8) ? . 65501
C(19) C(2) 3.476(8) ? . 65501
C(19) C(21) 2.524(9) ? . .
C(19) C(22) 3.00(1) ? . .
C(19) C(23) 2.447(9) ? . .
C(20) Cl(2) 3.481(8) ? . 54602
C(20) C(21) 3.04(1) ? . .
C(20) C(22) 3.58(1) ? . .
C(21) C(23) 2.54(1) ? . .
C(21) C(24) 3.06(1) ? . .
C(22) C(23) 3.13(1) ? . .
C(23) S(4) 3.562(7) ? . 65501
Mo(1) H(1) 2.9687 ? . .
Mo(1) H(2) 3.0204 ? . .
Cl(1) H(4) 2.7851 ? . .
Cl(1) H(9) 3.4205 ? . 55504
Cl(1) H(17) 3.0122 ? . 55504
Cl(1) H(21) 3.3853 ? . 55504
Cl(1) H(28) 3.0636 ? . .
Cl(1) H(29) 3.2261 ? . 45501
Cl(1) H(31) 3.3260 ? . 45501
Cl(1) H(35) 3.1665 ? . 45602
Cl(2) H(3) 2.7613 ? . .
Cl(2) H(6) 2.7924 ? . 54503
Cl(2) H(15) 3.3989 ? . 45501
Cl(2) H(24) 3.2123 ? . 44602
Cl(2) H(25) 3.1417 ? . 44602
Cl(2) H(26) 3.5326 ? . 44602
Cl(3) H(6) 2.7597 ? . .
Cl(3) H(7) 3.5201 ? . 45501
Cl(3) H(8) 3.0344 ? . 45501
Cl(4) H(5) 2.7667 ? . .
Cl(4) H(8) 3.5688 ? . 65503
Cl(4) H(19) 3.2078 ? . 65503
Cl(4) H(21) 3.3126 ? . 55503
Cl(4) H(28) 3.2620 ? . 45602
Cl(4) H(29) 3.5570 ? . 45602
Cl(4) H(30) 3.2289 ? . 45602
Cl(4) H(35) 3.3840 ? . 45501
S(1) H(2) 2.5755 ? . .
S(1) H(23) 3.1019 ? . 45501
S(1) H(26) 3.0742 ? . .
S(1) H(28) 3.2553 ? . .
S(1) H(31) 3.0373 ? . 45501
S(1) H(32) 3.1111 ? . 45501
S(2) H(5) 3.1631 ? . 54503
S(2) H(6) 3.0787 ? . 54503
S(2) H(13) 3.2038 ? . 45501
S(2) H(22) 3.4537 ? . 45501
S(2) H(23) 3.3798 ? . 45501
S(3) H(1) 3.1329 ? . .
S(3) H(5) 2.9586 ? . 54503
S(3) H(7) 2.9912 ? . 45501
S(3) H(11) 2.9349 ? . .
S(3) H(12) 3.5934 ? . 45501
S(3) H(13) 3.2612 ? . 45501
S(3) H(20) 3.5459 ? . .
S(3) H(21) 3.1032 ? . .
S(4) H(27) 3.5103 ? . 45602
S(4) H(30) 3.0025 ? . 45602
S(4) H(32) 2.9728 ? . 45501
S(4) H(33) 3.3772 ? . 45501
S(4) H(34) 3.5159 ? . .
O(1) H(1) 1.9210 ? . .
O(1) H(2) 2.3379 ? . .
O(1) H(7) 3.3188 ? . .
O(1) H(11) 3.0732 ? . .
O(1) H(13) 3.0060 ? . .
O(1) H(14) 3.0479 ? . .
O(1) H(22) 2.6668 ? . .
O(1) H(26) 3.5568 ? . .
O(1) H(33) 2.6246 ? . .
O(1) H(34) 3.2051 ? . .
N(1) H(7) 2.0175 ? . .
N(1) H(8) 2.0216 ? . .
N(1) H(9) 2.8898 ? . .
N(1) H(10) 3.2586 ? . .
N(1) H(11) 2.4793 ? . .
N(1) H(12) 2.0200 ? . .
N(1) H(13) 2.0243 ? . .
N(1) H(14) 2.9334 ? . .
N(1) H(15) 3.2819 ? . .
N(1) H(16) 2.5295 ? . .
N(1) H(17) 2.9527 ? . .
N(1) H(18) 3.2943 ? . .
N(1) H(19) 2.5471 ? . .
N(1) H(20) 2.0110 ? . .
N(1) H(21) 2.0275 ? . .
N(2) H(22) 2.0181 ? . .
N(2) H(23) 2.0255 ? . .
N(2) H(24) 2.9401 ? . .
N(2) H(25) 3.2883 ? . .
N(2) H(26) 2.5467 ? . .
N(2) H(27) 2.0024 ? . .
N(2) H(28) 2.0197 ? . .
N(2) H(29) 2.8969 ? . .
N(2) H(30) 3.2624 ? . .
N(2) H(31) 2.5111 ? . .
N(2) H(32) 2.0424 ? . .
N(2) H(33) 2.0402 ? . .
N(2) H(34) 2.9346 ? . .
N(2) H(35) 3.2883 ? . .
N(2) H(36) 2.5125 ? . .
C(1) H(2) 3.5992 ? . .
C(1) H(4) 3.3139 ? . .
C(1) H(23) 2.6364 ? . 45501
C(1) H(26) 2.7211 ? . .
C(1) H(31) 3.3670 ? . 45501
C(2) H(3) 3.2945 ? . .
C(2) H(22) 3.4886 ? . 45501
C(2) H(23) 2.7451 ? . 45501
C(2) H(26) 3.2220 ? . .
C(3) H(3) 2.0217 ? . .
C(3) H(4) 3.2612 ? . .
C(3) H(23) 3.3044 ? . 45501
C(3) H(25) 3.4647 ? . 45501
C(3) H(25) 3.5797 ? . 44602
C(4) H(4) 2.0505 ? . .
C(4) H(24) 3.5020 ? . 45501
C(4) H(25) 3.2571 ? . 44602
C(5) H(3) 2.0413 ? . .
C(5) H(9) 3.2039 ? . 55504
C(6) H(3) 3.2582 ? . .
C(6) H(4) 2.0590 ? . .
C(6) H(23) 3.2017 ? . 45501
C(6) H(26) 3.1045 ? . .
C(6) H(29) 3.2420 ? . 45501
C(6) H(31) 3.4350 ? . 45501
C(7) H(6) 3.3055 ? . .
C(7) H(7) 2.9249 ? . 45501
C(7) H(11) 3.0732 ? . .
C(8) H(5) 3.2970 ? . .
C(8) H(19) 3.2297 ? . 65503
C(9) H(5) 2.0458 ? . .
C(9) H(6) 3.2838 ? . .
C(9) H(12) 3.0957 ? . 65503
C(9) H(19) 2.9074 ? . 65503
C(9) H(20) 3.5624 ? . 55503
C(10) H(6) 2.0706 ? . .
C(10) H(12) 2.6433 ? . 65503
C(10) H(15) 3.5304 ? . 65503
C(10) H(19) 3.3639 ? . 65503
C(10) H(20) 2.8432 ? . 55503
C(10) H(21) 3.4644 ? . 55503
C(11) H(5) 2.0599 ? . .
C(11) H(10) 3.3758 ? . 45501
C(11) H(12) 3.2472 ? . 65503
C(11) H(15) 3.1727 ? . 65503
C(11) H(20) 3.5183 ? . 55503
C(12) H(5) 3.2541 ? . .
C(12) H(6) 2.0427 ? . .
C(12) H(7) 3.1229 ? . 45501
C(12) H(8) 3.4314 ? . 45501
C(12) H(10) 3.3767 ? . 45501
C(12) H(11) 3.5458 ? . .
C(13) H(1) 1.9895 ? . .
C(13) H(9) 2.0018 ? . .
C(13) H(10) 2.0301 ? . .
C(13) H(11) 1.9964 ? . .
C(13) H(12) 2.6305 ? . .
C(13) H(13) 2.5691 ? . .
C(13) H(17) 3.1538 ? . .
C(13) H(19) 3.1273 ? . .
C(13) H(20) 3.3224 ? . .
C(13) H(21) 2.6942 ? . .
C(14) H(1) 2.5737 ? . .
C(14) H(4) 3.1629 ? . 55404
C(14) H(7) 1.9883 ? . .
C(14) H(8) 2.0015 ? . .
C(14) H(21) 2.7921 ? . .
C(15) H(1) 1.9905 ? . .
C(15) H(5) 3.3222 ? . 64503
C(15) H(7) 2.4968 ? . .
C(15) H(8) 2.7228 ? . .
C(15) H(14) 2.0433 ? . .
C(15) H(15) 2.0476 ? . .
C(15) H(16) 2.0364 ? . .
C(15) H(19) 2.5783 ? . .
C(15) H(20) 2.6949 ? . .
C(15) H(21) 3.3201 ? . .
C(15) H(22) 3.2001 ? . .
C(16) H(1) 2.6736 ? . .
C(16) H(3) 3.3893 ? . 54602
C(16) H(12) 2.0334 ? . .
C(16) H(13) 2.0320 ? . .
C(16) H(19) 3.1730 ? . .
C(16) H(20) 2.6412 ? . .
C(16) H(22) 3.1573 ? . .
C(16) H(25) 3.3810 ? . .
C(17) H(1) 2.0033 ? . .
C(17) H(5) 3.0381 ? . 54503
C(17) H(7) 3.3336 ? . .
C(17) H(8) 2.6912 ? . .
C(17) H(9) 3.0849 ? . .
C(17) H(11) 3.0722 ? . .
C(17) H(12) 2.7290 ? . .
C(17) H(13) 3.3171 ? . .
C(17) H(14) 3.5856 ? . .
C(17) H(16) 2.5052 ? . .
C(17) H(17) 2.0336 ? . .
C(17) H(18) 2.0450 ? . .
C(17) H(19) 2.0264 ? . .
C(18) H(1) 3.3191 ? . .
C(18) H(8) 2.8290 ? . .
C(18) H(12) 2.7422 ? . .
C(18) H(16) 3.1278 ? . .
C(18) H(20) 2.0176 ? . .
C(18) H(21) 2.0202 ? . .
C(18) H(30) 3.5495 ? . 65404
C(18) H(34) 3.3505 ? . 64503
C(19) H(2) 2.0004 ? . .
C(19) H(13) 3.4596 ? . .
C(19) H(14) 3.1612 ? . .
C(19) H(24) 2.0406 ? . .
C(19) H(25) 2.0501 ? . .
C(19) H(26) 2.0461 ? . .
C(19) H(27) 3.3151 ? . .
C(19) H(28) 2.7639 ? . .
C(19) H(29) 2.9775 ? . .
C(19) H(31) 2.8890 ? . .
C(19) H(32) 2.6707 ? . .
C(19) H(33) 2.5485 ? . .
C(20) H(2) 2.6766 ? . .
C(20) H(3) 3.4760 ? . 54602
C(20) H(14) 3.1093 ? . .
C(20) H(22) 2.0314 ? . .
C(20) H(23) 2.0402 ? . .
C(20) H(28) 2.7689 ? . .
C(20) H(29) 3.2162 ? . .
C(21) H(2) 1.9860 ? . .
C(21) H(22) 3.3144 ? . .
C(21) H(23) 2.7334 ? . .
C(21) H(24) 3.0243 ? . .
C(21) H(26) 2.9534 ? . .
C(21) H(29) 2.0054 ? . .
C(21) H(30) 2.0468 ? . .
C(21) H(31) 2.0347 ? . .
C(21) H(32) 2.7402 ? . .
C(21) H(33) 3.3352 ? . .
C(21) H(36) 2.5869 ? . .
C(22) H(2) 3.2827 ? . .
C(22) H(17) 3.3610 ? . 65504
C(22) H(23) 2.6980 ? . .
C(22) H(24) 3.2431 ? . .
C(22) H(27) 1.9972 ? . .
C(22) H(28) 2.0382 ? . .
C(22) H(32) 2.8347 ? . .
C(22) H(34) 3.5375 ? . 55602
C(22) H(36) 3.4418 ? . .
C(22) H(36) 3.3267 ? . 55602
C(23) H(2) 2.0112 ? . .
C(23) H(22) 2.5466 ? . .
C(23) H(23) 2.6469 ? . .
C(23) H(27) 2.6435 ? . .
C(23) H(28) 3.3390 ? . .
C(23) H(31) 2.7240 ? . .
C(23) H(34) 2.0479 ? . .
C(23) H(35) 2.0445 ? . .
C(23) H(36) 2.0231 ? . .
C(24) H(2) 2.6470 ? . .
C(24) H(18) 3.4929 ? . 65503
C(24) H(27) 2.6494 ? . .
C(24) H(30) 3.3229 ? . 45602
C(24) H(31) 3.5586 ? . .
C(24) H(31) 3.3874 ? . 45602
C(24) H(32) 2.0375 ? . .
C(24) H(33) 2.0212 ? . .
H(3) C(6) 3.2582 ? . .
H(3) C(16) 3.3893 ? . 44602
H(3) C(20) 3.4760 ? . 44602
H(4) C(6) 2.0590 ? . .
H(4) C(14) 3.1629 ? . 55504
H(5) S(2) 3.1631 ? . 55503
H(5) S(3) 2.9586 ? . 55503
H(5) C(15) 3.3222 ? . 65503
H(5) C(17) 3.0381 ? . 55503
H(6) Cl(2) 2.7924 ? . 55503
H(6) S(2) 3.0787 ? . 55503
H(7) Cl(3) 3.5201 ? . 65501
H(7) S(3) 2.9912 ? . 65501
H(7) C(7) 2.9249 ? . 65501
H(7) C(12) 3.1229 ? . 65501
H(8) Cl(3) 3.0344 ? . 65501
H(8) Cl(4) 3.5688 ? . 64503
H(8) C(12) 3.4314 ? . 65501
H(9) Cl(1) 3.4205 ? . 55404
H(9) C(5) 3.2039 ? . 55404
H(10) C(11) 3.3758 ? . 65501
H(10) C(12) 3.3767 ? . 65501
H(12) S(3) 3.5934 ? . 65501
H(12) C(9) 3.0957 ? . 64503
H(12) C(10) 2.6433 ? . 64503
H(12) C(11) 3.2472 ? . 64503
H(13) S(2) 3.2038 ? . 65501
H(13) S(3) 3.2612 ? . 65501
H(15) Cl(2) 3.3989 ? . 65501
H(15) C(10) 3.5304 ? . 64503
H(15) C(11) 3.1727 ? . 64503
H(17) Cl(1) 3.0122 ? . 55404
H(17) C(22) 3.3610 ? . 65404
H(18) C(24) 3.4929 ? . 64503
H(19) Cl(4) 3.2078 ? . 64503
H(19) C(8) 3.2297 ? . 64503
H(19) C(9) 2.9074 ? . 64503
H(19) C(10) 3.3639 ? . 64503
H(20) C(9) 3.5624 ? . 54503
H(20) C(10) 2.8432 ? . 54503
H(20) C(11) 3.5183 ? . 54503
H(21) Cl(1) 3.3853 ? . 55404
H(21) Cl(4) 3.3126 ? . 54503
H(21) C(10) 3.4644 ? . 54503
H(22) S(2) 3.4537 ? . 65501
H(22) C(2) 3.4886 ? . 65501
H(23) S(1) 3.1019 ? . 65501
H(23) S(2) 3.3798 ? . 65501
H(23) N(2) 2.0255 ? . .
H(23) C(1) 2.6364 ? . 65501
H(23) C(2) 2.7451 ? . 65501
H(23) C(3) 3.3044 ? . 65501
H(23) C(6) 3.2017 ? . 65501
H(23) C(20) 2.0402 ? . .
H(23) C(21) 2.7334 ? . .
H(23) C(22) 2.6980 ? . .
H(23) C(23) 2.6469 ? . .
H(24) Cl(2) 3.2123 ? . 54602
H(24) C(4) 3.5020 ? . 65501
H(25) Cl(2) 3.1417 ? . 54602
H(25) C(3) 3.4647 ? . 65501
H(25) C(3) 3.5797 ? . 54602
H(25) C(4) 3.2571 ? . 54602
H(26) Cl(2) 3.5326 ? . 54602
H(26) C(6) 3.1045 ? . .
H(27) S(4) 3.5103 ? . 55602
H(28) Cl(4) 3.2620 ? . 55602
H(29) Cl(1) 3.2261 ? . 65501
H(29) Cl(4) 3.5570 ? . 55602
H(29) C(6) 3.2420 ? . 65501
H(30) Cl(4) 3.2289 ? . 55602
H(30) S(4) 3.0025 ? . 55602
H(30) C(18) 3.5495 ? . 65504
H(30) C(24) 3.3229 ? . 55602
H(31) Cl(1) 3.3260 ? . 65501
H(31) S(1) 3.0373 ? . 65501
H(31) C(1) 3.3670 ? . 65501
H(31) C(6) 3.4350 ? . 65501
H(31) C(24) 3.3874 ? . 55602
H(32) S(1) 3.1111 ? . 65501
H(32) S(4) 2.9728 ? . 65501
H(33) S(4) 3.3772 ? . 65501
H(34) C(18) 3.3505 ? . 65503
H(34) C(22) 3.5375 ? . 45602
H(35) Cl(1) 3.1665 ? . 55602
H(35) Cl(4) 3.3840 ? . 65501
H(36) C(22) 3.3267 ? . 45602
O(1) N(1) 2.809(7) ? . .
O(1) N(2) 2.979(6) ? . .

loop_
_geom_torsion_atom_site_label_1
_geom_torsion_atom_site_label_2
_geom_torsion_atom_site_label_3
_geom_torsion_atom_site_label_4
_geom_torsion
_geom_torsion_publ_flag
_geom_torsion_site_symmetry_1
_geom_torsion_site_symmetry_2
_geom_torsion_site_symmetry_3
_geom_torsion_site_symmetry_4
S(2) Mo(1) S(1) C(1) 12.3(2) ? . . . .
S(3) Mo(1) S(1) C(1) 83.3(2) ? . . . .
S(4) Mo(1) S(1) C(1) 150.4(2) ? . . . .
O(1) Mo(1) S(1) C(1) -98.2(2) ? . . . .
S(1) Mo(1) S(2) C(2) -11.0(2) ? . . . .
S(3) Mo(1) S(2) C(2) -162.0(2) ? . . . .
S(4) Mo(1) S(2) C(2) -85.5(2) ? . . . .
O(1) Mo(1) S(2) C(2) 92.9(2) ? . . . .
S(1) Mo(1) S(3) C(7) 80.2(2) ? . . . .
S(2) Mo(1) S(3) C(7) 150.6(2) ? . . . .
S(4) Mo(1) S(3) C(7) 13.0(2) ? . . . .
O(1) Mo(1) S(3) C(7) -98.3(2) ? . . . .
S(1) Mo(1) S(4) C(8) -162.0(2) ? . . . .
S(2) Mo(1) S(4) C(8) -87.6(2) ? . . . .
S(3) Mo(1) S(4) C(8) -10.4(2) ? . . . .
O(1) Mo(1) S(4) C(8) 94.0(2) ? . . . .
Mo(1) S(1) C(1) C(2) -12.5(5) ? . . . .
Mo(1) S(1) C(1) C(6) 171.2(4) ? . . . .
Mo(1) S(2) C(2) C(1) 7.5(5) ? . . . .
Mo(1) S(2) C(2) C(3) -176.9(4) ? . . . .
Mo(1) S(3) C(7) C(8) -14.6(5) ? . . . .
Mo(1) S(3) C(7) C(12) 168.0(4) ? . . . .
Mo(1) S(4) C(8) C(7) 5.3(5) ? . . . .
Mo(1) S(4) C(8) C(9) -175.2(4) ? . . . .
C(15) N(1) C(13) C(14) -164.1(7) ? . . . .
C(17) N(1) C(13) C(14) 67.9(9) ? . . . .
C(13) N(1) C(15) C(16) 175.6(6) ? . . . .
C(17) N(1) C(15) C(16) -55.1(7) ? . . . .
C(13) N(1) C(17) C(18) 67.7(8) ? . . . .
C(15) N(1) C(17) C(18) -57.9(8) ? . . . .
C(21) N(2) C(19) C(20) 58.1(6) ? . . . .
C(23) N(2) C(19) C(20) -173.2(5) ? . . . .
C(19) N(2) C(21) C(22) 56.5(7) ? . . . .
C(23) N(2) C(21) C(22) -68.4(7) ? . . . .
C(19) N(2) C(23) C(24) 171.0(6) ? . . . .
C(21) N(2) C(23) C(24) -60.5(7) ? . . . .
S(1) C(1) C(2) S(2) 3.5(7) ? . . . .
S(1) C(1) C(2) C(3) -172.3(4) ? . . . .
C(6) C(1) C(2) S(2) 179.8(4) ? . . . .
C(6) C(1) C(2) C(3) 4.1(8) ? . . . .
S(1) C(1) C(6) Cl(1) -5.9(7) ? . . . .
S(1) C(1) C(6) C(5) 172.9(5) ? . . . .
C(2) C(1) C(6) Cl(1) 177.8(4) ? . . . .
C(2) C(1) C(6) C(5) -3.4(8) ? . . . .
S(2) C(2) C(3) Cl(2) 0.7(7) ? . . . .
S(2) C(2) C(3) C(4) -178.0(5) ? . . . .
C(1) C(2) C(3) Cl(2) 176.4(4) ? . . . .
C(1) C(2) C(3) C(4) -2.3(9) ? . . . .
Cl(2) C(3) C(4) C(5) -179.0(6) ? . . . .
C(2) C(3) C(4) C(5) -0.3(8) ? . . . .
C(3) C(4) C(5) C(6) 1(1) ? . . . .
C(4) C(5) C(6) Cl(1) 179.6(5) ? . . . .
C(4) C(5) C(6) C(1) 0.8(9) ? . . . .
S(3) C(7) C(8) S(4) 6.4(7) ? . . . .
S(3) C(7) C(8) C(9) -173.1(5) ? . . . .
C(12) C(7) C(8) S(4) -176.1(4) ? . . . .
C(12) C(7) C(8) C(9) 4.4(8) ? . . . .
S(3) C(7) C(12) Cl(3) -6.5(7) ? . . . .
S(3) C(7) C(12) C(11) 174.3(5) ? . . . .
C(8) C(7) C(12) Cl(3) 176.1(4) ? . . . .
C(8) C(7) C(12) C(11) -3.1(9) ? . . . .
S(4) C(8) C(9) Cl(4) -3.5(7) ? . . . .
S(4) C(8) C(9) C(10) 176.7(5) ? . . . .
C(7) C(8) C(9) Cl(4) 176.0(4) ? . . . .
C(7) C(8) C(9) C(10) -3.9(9) ? . . . .
Cl(4) C(9) C(10) C(11) -178.2(5) ? . . . .
C(8) C(9) C(10) C(11) 1.7(9) ? . . . .
C(9) C(10) C(11) C(12) -0.1(7) ? . . . .
C(10) C(11) C(12) Cl(3) -178.3(5) ? . . . .
C(10) C(11) C(12) C(7) 0.9(9) ? . . . .
